data_4117796
loop_
_publ_author_name
'Bo Zheng'
'Xu-Dong Chen'
'Shao-Liang Zheng'
'R. H. Holm'

_publ_section_title
;
 Selenium as a Structural Surrogate of Sulfur: Template-Assisted Assembly
 of Five Types of Tungsten-Iron-Sulfur/Selenium Clusters and the
 Structural Fate of Chalcogenide Reactants
;
_journal_name_full 'Journal of the American Chemical Society'
_journal_page_first 6479
_journal_page_last 6490
_journal_paper_doi 10.1021/ja3010539
_journal_volume 134
_journal_year 2012
_chemical_formula_moiety 'C68 H139 B2 Fe6 N19 O4.5 S6 Se5 W2'
_chemical_formula_sum 'C68 H139 B2 Fe6 N19 O4.5 S6 Se5 W2'
_chemical_formula_weight 2606.56
_chemical_name_systematic
;
 ? 
;
_space_group_IT_number 2
_symmetry_cell_setting triclinic
_symmetry_space_group_name_Hall '-P 1'
_symmetry_space_group_name_H-M 'P -1'
_atom_sites_solution_hydrogens geom
_atom_sites_solution_primary direct
_atom_sites_solution_secondary difmap
_audit_creation_method SHELXL-97
_cell_angle_alpha 75.838(5)
_cell_angle_beta 87.466(5)
_cell_angle_gamma 66.487(3)
_cell_formula_units_Z 2
_cell_length_a 16.210(2)
_cell_length_b 16.571(3)
_cell_length_c 21.420(4)
_cell_measurement_reflns_used 11419
_cell_measurement_temperature 100(1)
_cell_measurement_theta_max 25.160
_cell_measurement_theta_min 2.268
_cell_volume 5106.4(15)
_computing_cell_refinement 'SAINT 7.46A (Bruker-AXS, 2009)'
_computing_data_collection 'APEx2 v2009.3.0 (Bruker-AXS, 2009)'
_computing_data_reduction 'SAINT 7.46A (Bruker-AXS, 2009)'
_computing_molecular_graphics 'Bruker SHELXTL (Sheldrick, 2008)'
_computing_publication_material 'Bruker SHELXTL (Sheldrick, 2008)'
_computing_structure_refinement 'SHELXL-97 (Sheldrick, 2008)'
_computing_structure_solution 'SHELXS-97 (Sheldrick, 2008)'
_diffrn_ambient_temperature 100(1)
_diffrn_measured_fraction_theta_full 0.997
_diffrn_measured_fraction_theta_max 0.997
_diffrn_measurement_device_type
;
Bruker D8 goniometer with CCD area detector
;
_diffrn_measurement_method 'phi and omega scans'
_diffrn_radiation_monochromator graphite
_diffrn_radiation_source 'fine-focus sealed tube'
_diffrn_radiation_type MoK\a
_diffrn_radiation_wavelength 0.71073
_diffrn_reflns_av_R_equivalents 0.0622
_diffrn_reflns_av_sigmaI/netI 0.0591
_diffrn_reflns_limit_h_max 19
_diffrn_reflns_limit_h_min -19
_diffrn_reflns_limit_k_max 20
_diffrn_reflns_limit_k_min -20
_diffrn_reflns_limit_l_max 26
_diffrn_reflns_limit_l_min -26
_diffrn_reflns_number 78115
_diffrn_reflns_theta_full 25.67
_diffrn_reflns_theta_max 25.67
_diffrn_reflns_theta_min 1.37
_exptl_absorpt_coefficient_mu 5.024
_exptl_absorpt_correction_T_max 0.5397
_exptl_absorpt_correction_T_min 0.4184
_exptl_absorpt_correction_type multi-scan
_exptl_absorpt_process_details 'SADABS(Sheldrick, 2008)'
_exptl_crystal_colour black
_exptl_crystal_density_diffrn 1.695
_exptl_crystal_description plate
_exptl_crystal_F_000 2592
_exptl_crystal_size_max 0.21
_exptl_crystal_size_mid 0.16
_exptl_crystal_size_min 0.14
_refine_diff_density_max 2.228
_refine_diff_density_min -2.676
_refine_diff_density_rms 0.167
_refine_ls_extinction_method none
_refine_ls_goodness_of_fit_ref 1.018
_refine_ls_hydrogen_treatment constr
_refine_ls_matrix_type full
_refine_ls_number_parameters 1021
_refine_ls_number_reflns 19319
_refine_ls_number_restraints 58
_refine_ls_restrained_S_all 1.020
_refine_ls_R_factor_all 0.0697
_refine_ls_R_factor_gt 0.0449
_refine_ls_shift/su_max 0.009
_refine_ls_shift/su_mean 0.000
_refine_ls_structure_factor_coef Fsqd
_refine_ls_weighting_details 'calc w=1/[\s^2^(Fo^2^)+(0.0574P)^2^+26.4149P] where P=(Fo^2^+2Fc^2^)/3'
_refine_ls_weighting_scheme calc
_refine_ls_wR_factor_gt 0.1140
_refine_ls_wR_factor_ref 0.1259
_reflns_number_gt 14358
_reflns_number_total 19319
_reflns_threshold_expression >2sigma(I)
_cod_data_source_file ja3010539_si_001_08.cif
_cod_data_source_block compound10
_cod_original_cell_volume 5106.4(14)
_cod_database_code 4117796

loop_
_space_group_symop_id
_space_group_symop_operation_xyz
1 'x, y, z'
2 '-x, -y, -z'

loop_
_atom_site_label
_atom_site_type_symbol
_atom_site_fract_x
_atom_site_fract_y
_atom_site_fract_z
_atom_site_U_iso_or_equiv
_atom_site_adp_type
_atom_site_occupancy
_atom_site_symmetry_multiplicity
_atom_site_calc_flag
_atom_site_refinement_flags
W1 W 0.99638(2) 0.05686(2) 0.733420(13) 0.02048(8) Uani 1 1 d .
W2 W 0.732375(19) -0.25301(2) 0.837518(14) 0.02189(8) Uani 1 1 d .
Se1 Se 0.74280(5) -0.00190(5) 0.65785(3) 0.02584(18) Uani 1 1 d .
Se2 Se 0.94595(5) -0.18123(5) 0.76211(3) 0.02246(16) Uani 1 1 d U
Se3 Se 0.93157(5) -0.14047(5) 0.92879(3) 0.02402(17) Uani 1 1 d .
Se4 Se 1.17492(7) -0.26938(7) 0.71781(5) 0.0496(3) Uani 1 1 d .
H4 H 1.2119 -0.2446 0.7081 0.060 Uiso 1 1 d R
Se5 Se 1.01005(7) -0.40590(7) 0.72663(5) 0.0534(3) Uani 1 1 d .
H5 H 1.0375 -0.3674 0.7336 0.064 Uiso 1 1 d R
Fe1 Fe 0.95763(7) -0.07128(7) 0.82353(5) 0.0209(2) Uani 1 1 d .
Fe2 Fe 1.06482(8) -0.12243(8) 0.73017(5) 0.0292(3) Uani 1 1 d U
Fe3 Fe 0.87915(7) -0.01651(7) 0.70512(5) 0.0226(2) Uani 1 1 d .
Fe4 Fe 0.77663(7) -0.13034(7) 0.74667(5) 0.0220(2) Uani 1 1 d .
Fe5 Fe 0.89013(7) -0.30409(8) 0.77886(5) 0.0280(3) Uani 1 1 d .
Fe6 Fe 0.86215(7) -0.19453(7) 0.86204(5) 0.0209(2) Uani 1 1 d .
S1 S 1.09778(13) -0.07087(13) 0.80982(8) 0.0245(4) Uani 1 1 d .
S2 S 0.99314(13) -0.00236(13) 0.64327(8) 0.0234(4) Uani 1 1 d .
S3 S 0.85554(12) 0.07167(13) 0.77583(9) 0.0233(4) Uani 1 1 d .
S4 S 0.87886(12) -0.34342(13) 0.88777(8) 0.0230(4) Uani 1 1 d .
S5 S 0.75327(13) -0.24881(13) 0.72693(9) 0.0261(4) Uani 1 1 d .
S6 S 0.71242(12) -0.10480(13) 0.84107(9) 0.0241(4) Uani 1 1 d .
N1 N 1.0378(4) 0.2105(4) 0.7764(3) 0.0240(14) Uani 1 1 d .
N2 N 1.0054(4) 0.1435(4) 0.7993(3) 0.0252(14) Uani 1 1 d .
N3 N 0.9598(4) 0.2659(4) 0.6666(3) 0.0259(14) Uani 1 1 d .
N4 N 0.9271(4) 0.1998(4) 0.6661(3) 0.0262(14) Uani 1 1 d .
N5 N 1.1244(4) 0.1638(4) 0.6825(3) 0.0258(14) Uani 1 1 d .
N6 N 1.1221(4) 0.0794(4) 0.6922(3) 0.0243(14) Uani 1 1 d .
N7 N 0.5306(4) -0.2440(4) 0.8401(3) 0.0287(15) Uani 1 1 d .
N8 N 0.5808(4) -0.1960(5) 0.8103(3) 0.0290(15) Uani 1 1 d .
N9 N 0.6063(4) -0.2915(4) 0.9502(3) 0.0270(15) Uani 1 1 d .
N10 N 0.6808(4) -0.2706(4) 0.9392(3) 0.0260(14) Uani 1 1 d .
N11 N 0.6453(4) -0.4004(5) 0.8805(3) 0.0296(15) Uani 1 1 d .
N12 N 0.7171(4) -0.3879(4) 0.8475(3) 0.0272(15) Uani 1 1 d .
C2 C 1.0475(5) 0.2466(5) 0.8252(3) 0.0230(16) Uani 1 1 d .
C1 C 1.0851(6) 0.3171(6) 0.8160(4) 0.037(2) Uani 1 1 d .
H1A H 1.1476 0.2915 0.8039 0.056 Uiso 1 1 d R
H1B H 1.0836 0.3360 0.8561 0.056 Uiso 1 1 d R
H1C H 1.0494 0.3698 0.7816 0.056 Uiso 1 1 d R
C3 C 1.0212(5) 0.2031(5) 0.8802(4) 0.0288(18) Uani 1 1 d .
H3 H 1.0203 0.2138 0.9219 0.035 Uiso 1 1 calc R
C4 C 0.9959(5) 0.1396(6) 0.8627(4) 0.0284(18) Uani 1 1 d .
C5 C 0.9622(6) 0.0758(6) 0.9083(4) 0.037(2) Uani 1 1 d .
H5A H 0.9001 0.0893 0.8950 0.056 Uiso 1 1 d R
H5B H 0.9644 0.0825 0.9523 0.056 Uiso 1 1 d R
H5C H 1.0010 0.0133 0.9070 0.056 Uiso 1 1 d R
C6 C 0.9248(6) 0.4306(6) 0.6186(4) 0.043(2) Uani 1 1 d .
H6A H 0.9223 0.4460 0.6602 0.064 Uiso 1 1 d R
H6B H 0.8790 0.4809 0.5879 0.064 Uiso 1 1 d R
H6C H 0.9846 0.4198 0.6021 0.064 Uiso 1 1 d R
C7 C 0.9069(5) 0.3463(5) 0.6277(4) 0.0286(18) Uani 1 1 d .
C8 C 0.8383(6) 0.3340(6) 0.6008(4) 0.034(2) Uani 1 1 d .
H8 H 0.7904 0.3788 0.5716 0.041 Uiso 1 1 calc R
C9 C 0.8533(5) 0.2423(5) 0.6252(4) 0.0290(18) Uani 1 1 d .
C10 C 0.7944(5) 0.1979(6) 0.6109(4) 0.0330(19) Uani 1 1 d .
H10A H 0.8311 0.1447 0.5949 0.050 Uiso 1 1 d R
H10B H 0.7470 0.2410 0.5780 0.050 Uiso 1 1 d R
H10C H 0.7668 0.1788 0.6503 0.050 Uiso 1 1 d R
C11 C 1.2256(6) 0.2443(7) 0.6404(4) 0.043(2) Uani 1 1 d .
H11A H 1.1804 0.2938 0.6089 0.065 Uiso 1 1 d R
H11B H 1.2849 0.2273 0.6221 0.065 Uiso 1 1 d R
H11C H 1.2278 0.2643 0.6795 0.065 Uiso 1 1 d R
C12 C 1.2023(6) 0.1629(6) 0.6568(4) 0.036(2) Uani 1 1 d .
C13 C 1.2517(5) 0.0773(6) 0.6488(4) 0.035(2) Uani 1 1 d .
H13 H 1.3090 0.0566 0.6312 0.042 Uiso 1 1 calc R
C14 C 1.1999(5) 0.0264(6) 0.6720(3) 0.0291(18) Uani 1 1 d .
C15 C 1.2274(5) -0.0714(6) 0.6725(4) 0.034(2) Uani 1 1 d .
H15A H 1.2289 -0.1064 0.7168 0.052 Uiso 1 1 d R
H15B H 1.2875 -0.0944 0.6558 0.052 Uiso 1 1 d R
H15C H 1.1842 -0.0776 0.6453 0.052 Uiso 1 1 d R
C16 C 0.5506(6) -0.0574(6) 0.7180(4) 0.042(2) Uani 1 1 d .
H16A H 0.5740 -0.0287 0.7437 0.062 Uiso 1 1 d R
H16B H 0.4973 -0.0113 0.6914 0.062 Uiso 1 1 d R
H16C H 0.5971 -0.0860 0.6902 0.062 Uiso 1 1 d R
C17 C 0.5253(5) -0.1275(6) 0.7624(4) 0.034(2) Uani 1 1 d .
C18 C 0.4407(5) -0.1328(6) 0.7627(4) 0.037(2) Uani 1 1 d .
H18 H 0.3894 -0.0926 0.7347 0.044 Uiso 1 1 calc R
C19 C 0.4460(5) -0.2068(6) 0.8110(4) 0.0336(19) Uani 1 1 d .
C20 C 0.3761(6) -0.2424(7) 0.8323(5) 0.045(2) Uani 1 1 d .
H20A H 0.3973 -0.3055 0.8293 0.067 Uiso 1 1 d R
H20B H 0.3208 -0.2052 0.8047 0.067 Uiso 1 1 d R
H20C H 0.3639 -0.2396 0.8771 0.067 Uiso 1 1 d R
C21 C 0.7823(6) -0.2396(6) 1.0073(4) 0.0315(19) Uani 1 1 d .
H21A H 0.8376 -0.2921 1.0045 0.047 Uiso 1 1 d R
H21B H 0.7808 -0.2290 1.0504 0.047 Uiso 1 1 d R
H21C H 0.7810 -0.1858 0.9750 0.047 Uiso 1 1 d R
C22 C 0.7020(5) -0.2576(5) 0.9950(4) 0.0274(17) Uani 1 1 d .
C23 C 0.6395(5) -0.2685(5) 1.0406(4) 0.0330(19) Uani 1 1 d .
H23 H 0.6379 -0.2615 1.0834 0.040 Uiso 1 1 calc R
C24 C 0.5822(5) -0.2911(5) 1.0115(4) 0.0279(18) Uani 1 1 d .
C25 C 0.5046(5) -0.3148(6) 1.0381(4) 0.039(2) Uani 1 1 d .
H25A H 0.4496 -0.2749 1.0108 0.059 Uiso 1 1 d R
H25B H 0.4957 -0.3072 1.0822 0.059 Uiso 1 1 d R
H25C H 0.5184 -0.3781 1.0384 0.059 Uiso 1 1 d R
C26 C 0.8507(6) -0.4857(6) 0.7957(4) 0.038(2) Uani 1 1 d .
H26A H 0.8357 -0.4468 0.7517 0.057 Uiso 1 1 d R
H26B H 0.8767 -0.5496 0.7941 0.057 Uiso 1 1 d R
H26C H 0.8944 -0.4728 0.8174 0.057 Uiso 1 1 d R
C27 C 0.7673(5) -0.4674(6) 0.8315(4) 0.0299(18) Uani 1 1 d .
C28 C 0.7280(5) -0.5290(6) 0.8536(4) 0.0336(19) Uani 1 1 d .
H28 H 0.7492 -0.5895 0.8489 0.040 Uiso 1 1 calc R
C29 C 0.6530(5) -0.4858(6) 0.8834(4) 0.0318(19) Uani 1 1 d .
C30 C 0.5845(6) -0.5213(6) 0.9160(4) 0.041(2) Uani 1 1 d .
H30A H 0.5790 -0.5144 0.9604 0.061 Uiso 1 1 d R
H30B H 0.6051 -0.5857 0.9166 0.061 Uiso 1 1 d R
H30C H 0.5257 -0.4871 0.8922 0.061 Uiso 1 1 d R
B1 B 1.0481(6) 0.2405(6) 0.7048(4) 0.029(2) Uani 1 1 d .
H1 H 1.0634 0.2949 0.6965 0.034 Uiso 1 1 calc R
B2 B 0.5694(6) -0.3222(6) 0.8994(4) 0.030(2) Uani 1 1 d .
H2 H 0.5212 -0.3426 0.9180 0.036 Uiso 1 1 calc R
N22 N 0.3230(4) 0.9805(4) -0.0600(3) 0.0330(16) Uani 1 1 d .
C51 C 0.2732(6) 0.9191(6) -0.0535(4) 0.039(2) Uani 1 1 d .
H51A H 0.2715 0.9047 -0.0956 0.047 Uiso 1 1 calc R
H51B H 0.3077 0.8613 -0.0217 0.047 Uiso 1 1 calc R
C52 C 0.1790(7) 0.9574(7) -0.0331(5) 0.052(3) Uani 1 1 d .
H52A H 0.1460 1.0173 -0.0621 0.078 Uiso 1 1 d R
H52B H 0.1800 0.9635 0.0112 0.078 Uiso 1 1 d R
H52C H 0.1492 0.9170 -0.0354 0.078 Uiso 1 1 d R
C53 C 0.3269(6) 1.0056(6) 0.0034(4) 0.040(2) Uani 1 1 d .
H53A H 0.3584 1.0471 -0.0031 0.048 Uiso 1 1 calc R
H53B H 0.2645 1.0395 0.0141 0.048 Uiso 1 1 calc R
C54 C 0.3738(7) 0.9260(6) 0.0608(4) 0.049(3) Uani 1 1 d .
H54A H 0.4354 0.8911 0.0507 0.074 Uiso 1 1 d R
H54B H 0.3406 0.8867 0.0705 0.074 Uiso 1 1 d R
H54C H 0.3756 0.9493 0.0984 0.074 Uiso 1 1 d R
C55 C 0.4175(6) 0.9289(6) -0.0788(4) 0.040(2) Uani 1 1 d .
H55A H 0.4468 0.8731 -0.0440 0.048 Uiso 1 1 calc R
H55B H 0.4121 0.9096 -0.1182 0.048 Uiso 1 1 calc R
C56 C 0.4782(6) 0.9780(7) -0.0913(5) 0.052(3) Uani 1 1 d .
H56A H 0.4506 1.0335 -0.1258 0.078 Uiso 1 1 d R
H56B H 0.5361 0.9389 -0.1043 0.078 Uiso 1 1 d R
H56C H 0.4879 0.9939 -0.0519 0.078 Uiso 1 1 d R
C57 C 0.2766(6) 1.0693(6) -0.1104(4) 0.038(2) Uani 1 1 d .
H57A H 0.2165 1.1029 -0.0959 0.045 Uiso 1 1 calc R
H57B H 0.3121 1.1065 -0.1129 0.045 Uiso 1 1 calc R
C58 C 0.2647(6) 1.0589(6) -0.1772(4) 0.045(2) Uani 1 1 d .
H58A H 0.2348 1.1190 -0.2067 0.067 Uiso 1 1 d R
H58B H 0.2281 1.0237 -0.1759 0.067 Uiso 1 1 d R
H58C H 0.3241 1.0271 -0.1923 0.067 Uiso 1 1 d R
O6 O 0.5964(9) 0.6273(10) 0.6290(7) 0.077(3) Uani 0.50 1 d PDU
C91 C 0.4968(12) 0.6338(15) 0.7121(10) 0.077(3) Uani 0.50 1 d PDU
H91A H 0.4762 0.6039 0.6859 0.116 Uiso 0.50 1 d PR
H91B H 0.4564 0.6983 0.7031 0.116 Uiso 0.50 1 d PR
H91C H 0.4966 0.6053 0.7579 0.116 Uiso 0.50 1 d PR
C92 C 0.5895(13) 0.6234(16) 0.6961(8) 0.077(3) Uani 0.50 1 d PDU
H92A H 0.6022 0.6728 0.7061 0.092 Uiso 0.50 1 calc PR
H92B H 0.6335 0.5645 0.7217 0.092 Uiso 0.50 1 calc PR
C93 C 0.6881(11) 0.6066(16) 0.6097(9) 0.078(3) Uani 0.50 1 d PDU
H93A H 0.7275 0.5426 0.6300 0.093 Uiso 0.50 1 calc PR
H93B H 0.7125 0.6466 0.6227 0.093 Uiso 0.50 1 calc PR
C94 C 0.6831(14) 0.6233(16) 0.5360(8) 0.079(3) Uani 0.50 1 d PDU
H94A H 0.6905 0.6797 0.5160 0.118 Uiso 0.50 1 d PR
H94B H 0.6250 0.6276 0.5208 0.118 Uiso 0.50 1 d PR
H94C H 0.7319 0.5721 0.5241 0.118 Uiso 0.50 1 d PR
N23 N 0.1804(4) 0.5816(5) 0.9325(3) 0.0336(16) Uani 1 1 d .
C61 C 0.2804(6) 0.5200(6) 0.9268(5) 0.044(2) Uani 1 1 d .
H61A H 0.3181 0.5296 0.9570 0.053 Uiso 1 1 calc R
H61B H 0.2878 0.4559 0.9412 0.053 Uiso 1 1 calc R
C62 C 0.3165(7) 0.5343(8) 0.8605(5) 0.064(3) Uani 1 1 d .
H62A H 0.3800 0.4927 0.8624 0.096 Uiso 1 1 calc R
H62B H 0.3110 0.5972 0.8458 0.096 Uiso 1 1 calc R
H62C H 0.2817 0.5223 0.8302 0.096 Uiso 1 1 calc R
C63 C 0.1669(6) 0.6805(6) 0.9155(5) 0.041(2) Uani 1 1 d .
H63A H 0.1881 0.6948 0.8717 0.049 Uiso 1 1 calc R
H63B H 0.1015 0.7181 0.9134 0.049 Uiso 1 1 calc R
C64 C 0.2132(7) 0.7087(7) 0.9602(5) 0.051(3) Uani 1 1 d .
H64A H 0.1829 0.7091 1.0008 0.076 Uiso 1 1 d R
H64B H 0.2108 0.7696 0.9403 0.076 Uiso 1 1 d R
H64C H 0.2763 0.6654 0.9688 0.076 Uiso 1 1 d R
C65 C 0.1606(6) 0.5486(6) 1.0012(4) 0.041(2) Uani 1 1 d .
H65A H 0.2016 0.5556 1.0305 0.050 Uiso 1 1 calc R
H65B H 0.1738 0.4831 1.0097 0.050 Uiso 1 1 calc R
C66 C 0.0646(6) 0.5983(6) 1.0167(5) 0.045(2) Uani 1 1 d .
H66A H 0.0594 0.5843 1.0635 0.068 Uiso 1 1 d R
H66B H 0.0246 0.5797 0.9962 0.068 Uiso 1 1 d R
H66C H 0.0474 0.6638 1.0001 0.068 Uiso 1 1 d R
C67 C 0.1220(6) 0.5707(6) 0.8844(4) 0.039(2) Uani 1 1 d .
H67A H 0.0585 0.6116 0.8872 0.046 Uiso 1 1 calc R
H67B H 0.1399 0.5903 0.8404 0.046 Uiso 1 1 calc R
C68 C 0.1279(7) 0.4759(6) 0.8944(5) 0.049(2) Uani 1 1 d .
H68A H 0.1112 0.4552 0.9381 0.074 Uiso 1 1 d R
H68B H 0.1897 0.4357 0.8887 0.074 Uiso 1 1 d R
H68C H 0.0866 0.4749 0.8628 0.074 Uiso 1 1 d R
N21 N 0.0648(5) 0.1998(5) 0.4661(3) 0.0362(17) Uani 1 1 d .
C41 C 0.1382(6) 0.2030(6) 0.4220(4) 0.042(2) Uani 1 1 d .
H41A H 0.1131 0.2588 0.3866 0.050 Uiso 1 1 calc R
H41B H 0.1570 0.1505 0.4025 0.050 Uiso 1 1 calc R
C42 C 0.2207(7) 0.2018(9) 0.4527(5) 0.064(3) Uani 1 1 d .
H42A H 0.2454 0.1475 0.4886 0.096 Uiso 1 1 d R
H42B H 0.2042 0.2562 0.4690 0.096 Uiso 1 1 d R
H42C H 0.2661 0.2005 0.4208 0.096 Uiso 1 1 d R
C43 C 0.0351(8) 0.2757(7) 0.5012(4) 0.050(3) Uani 1 1 d .
H43A H -0.0137 0.2707 0.5293 0.060 Uiso 1 1 calc R
H43B H 0.0865 0.2662 0.5296 0.060 Uiso 1 1 calc R
C44 C 0.0023(10) 0.3706(8) 0.4585(6) 0.082(4) Uani 1 1 d .
H44A H -0.0136 0.4143 0.4853 0.123 Uiso 1 1 d R
H44B H -0.0511 0.3818 0.4324 0.123 Uiso 1 1 d R
H44C H 0.0493 0.3776 0.4300 0.123 Uiso 1 1 d R
C45 C -0.0127(6) 0.2064(7) 0.4261(4) 0.044(2) Uani 1 1 d .
H45A H -0.0323 0.2639 0.3920 0.053 Uiso 1 1 calc R
H45B H 0.0092 0.1559 0.4044 0.053 Uiso 1 1 calc R
C46 C -0.0930(7) 0.2034(8) 0.4621(4) 0.053(3) Uani 1 1 d .
H46A H -0.0744 0.1470 0.4964 0.079 Uiso 1 1 d R
H46B H -0.1385 0.2053 0.4325 0.079 Uiso 1 1 d R
H46C H -0.1184 0.2556 0.4813 0.079 Uiso 1 1 d R
C47 C 0.0979(7) 0.1100(6) 0.5198(4) 0.043(2) Uani 1 1 d .
H47A H 0.1517 0.1047 0.5433 0.052 Uiso 1 1 calc R
H47B H 0.0503 0.1133 0.5508 0.052 Uiso 1 1 calc R
C48 C 0.1210(7) 0.0267(6) 0.4966(4) 0.044(2) Uani 1 1 d .
H48A H 0.1528 -0.0270 0.5315 0.066 Uiso 1 1 d R
H48B H 0.1598 0.0283 0.4604 0.066 Uiso 1 1 d R
H48C H 0.0657 0.0239 0.4824 0.066 Uiso 1 1 d R
C77 C 0.5479(10) 0.7945(10) 0.1952(7) 0.086(4) Uani 1 1 d .
H77 H 0.5184 0.7903 0.1595 0.103 Uiso 1 1 calc R
O3 O 0.6279(7) 0.7833(7) 0.1896(5) 0.096(3) Uani 1 1 d .
N26 N 0.4985(7) 0.8116(7) 0.2454(5) 0.077(3) Uani 1 1 d .
C78 C 0.5367(14) 0.8180(15) 0.3035(9) 0.175(10) Uani 1 1 d .
H78A H 0.5938 0.7648 0.3160 0.263 Uiso 1 1 d R
H78B H 0.5483 0.8733 0.2929 0.263 Uiso 1 1 d R
H78C H 0.4968 0.8197 0.3394 0.263 Uiso 1 1 d R
C79 C 0.4016(8) 0.8300(9) 0.2434(6) 0.075(4) Uani 1 1 d .
H79A H 0.3665 0.8943 0.2419 0.113 Uiso 1 1 d R
H79B H 0.3858 0.8163 0.2047 0.113 Uiso 1 1 d R
H79C H 0.3881 0.7922 0.2818 0.113 Uiso 1 1 d R
C74 C 0.5056(8) 0.0891(10) 0.5515(6) 0.084(4) Uani 1 1 d D
H74 H 0.5494 0.0653 0.5865 0.101 Uiso 1 1 calc R
O2 O 0.4258(6) 0.1080(9) 0.5645(5) 0.122(4) Uani 1 1 d D
N25 N 0.5341(6) 0.0993(7) 0.4930(4) 0.074(3) Uani 1 1 d D
C75 C 0.6289(8) 0.0701(13) 0.4818(6) 0.129(7) Uani 1 1 d D
H75A H 0.6644 0.0418 0.5231 0.193 Uiso 1 1 d R
H75B H 0.6459 0.0262 0.4551 0.193 Uiso 1 1 d R
H75C H 0.6406 0.1232 0.4594 0.193 Uiso 1 1 d R
C76 C 0.4767(9) 0.1354(12) 0.4346(6) 0.108(5) Uani 1 1 d D
H76A H 0.5056 0.0987 0.4040 0.161 Uiso 1 1 d R
H76B H 0.4175 0.1337 0.4434 0.161 Uiso 1 1 d R
H76C H 0.4693 0.1983 0.4162 0.161 Uiso 1 1 d R
C80 C 0.5916(15) 0.4041(15) 0.5340(10) 0.084(4) Uani 0.50 1 d PD
H80 H 0.5634 0.4172 0.5723 0.101 Uiso 0.50 1 calc PR
O4 O 0.6336(12) 0.4455(15) 0.5006(10) 0.122(4) Uani 0.50 1 d PD
N27 N 0.5918(12) 0.3396(13) 0.5087(8) 0.074(3) Uani 0.50 1 d PD
C81 C 0.6333(16) 0.313(2) 0.4518(10) 0.129(7) Uani 0.50 1 d PD
H81A H 0.5868 0.3324 0.4172 0.193 Uiso 0.50 1 d PR
H81B H 0.6762 0.3411 0.4375 0.193 Uiso 0.50 1 d PR
H81C H 0.6652 0.2468 0.4624 0.193 Uiso 0.50 1 d PR
C82 C 0.5537(17) 0.2789(19) 0.5453(12) 0.108(5) Uani 0.50 1 d PD
H82A H 0.5504 0.2796 0.5910 0.161 Uiso 0.50 1 d PR
H82B H 0.4930 0.2970 0.5265 0.161 Uiso 0.50 1 d PR
H82C H 0.5919 0.2175 0.5413 0.161 Uiso 0.50 1 d PR
O1 O 0.6869(6) 0.2511(6) 0.9025(5) 0.094(3) Uani 1 1 d D
N24 N 0.6875(8) 0.3180(8) 0.7946(6) 0.087(3) Uani 1 1 d D
C71 C 0.7257(9) 0.2619(9) 0.8508(8) 0.089(4) Uani 1 1 d D
H71 H 0.7885 0.2262 0.8523 0.107 Uiso 1 1 calc R
C72 C 0.7467(13) 0.3213(11) 0.7452(8) 0.136(7) Uani 1 1 d D
H72A H 0.7485 0.2781 0.7205 0.203 Uiso 1 1 d R
H72B H 0.8080 0.3075 0.7607 0.203 Uiso 1 1 d R
H72C H 0.7207 0.3832 0.7175 0.203 Uiso 1 1 d R
C73 C 0.5941(10) 0.3731(10) 0.7860(7) 0.098(4) Uani 1 1 d D
H73A H 0.5844 0.4357 0.7850 0.148 Uiso 1 1 d R
H73B H 0.5616 0.3511 0.8212 0.148 Uiso 1 1 d R
H73C H 0.5717 0.3713 0.7448 0.148 Uiso 1 1 d R
O7 O 0.4516(11) 0.3933(12) 0.6667(9) 0.094(3) Uani 0.50 1 d PD
N28 N 0.2950(13) 0.4684(13) 0.6608(10) 0.087(3) Uani 0.50 1 d PD
C83 C 0.3747(13) 0.4473(15) 0.6359(11) 0.089(4) Uani 0.50 1 d PD
H83 H 0.3758 0.4741 0.5915 0.107 Uiso 0.50 1 calc PR
C84 C 0.2800(16) 0.4382(19) 0.7221(11) 0.098(4) Uani 0.50 1 d PD
H84A H 0.3106 0.3718 0.7349 0.148 Uiso 0.50 1 calc PR
H84B H 0.2151 0.4563 0.7266 0.148 Uiso 0.50 1 calc PR
H84C H 0.3034 0.4644 0.7498 0.148 Uiso 0.50 1 calc PR
C85 C 0.2219(15) 0.493(2) 0.6206(14) 0.136(7) Uani 0.50 1 d PD
H85A H 0.2047 0.5564 0.5959 0.203 Uiso 0.50 1 calc PR
H85B H 0.1717 0.4879 0.6459 0.203 Uiso 0.50 1 calc PR
H85C H 0.2366 0.4537 0.5908 0.203 Uiso 0.50 1 calc PR

loop_
_atom_site_aniso_label
_atom_site_aniso_U_11
_atom_site_aniso_U_22
_atom_site_aniso_U_33
_atom_site_aniso_U_23
_atom_site_aniso_U_13
_atom_site_aniso_U_12
W1 0.02495(16) 0.02696(17) 0.01403(14) -0.00221(12) 0.00249(11) -0.01679(13)
W2 0.01788(15) 0.02939(17) 0.01903(15) -0.00069(12) 0.00181(11) -0.01325(13)
Se1 0.0253(4) 0.0334(4) 0.0207(4) 0.0011(3) -0.0017(3) -0.0179(3)
Se2 0.0209(4) 0.0294(4) 0.0204(4) -0.0060(3) 0.0029(3) -0.0136(3)
Se3 0.0308(4) 0.0296(4) 0.0160(3) -0.0029(3) 0.0026(3) -0.0183(3)
Se4 0.0541(6) 0.0444(6) 0.0390(5) -0.0103(4) 0.0007(4) -0.0080(5)
Se5 0.0532(6) 0.0522(6) 0.0337(5) -0.0061(4) 0.0114(4) -0.0032(5)
Fe1 0.0226(5) 0.0268(6) 0.0156(5) -0.0018(4) 0.0025(4) -0.0145(5)
Fe2 0.0293(6) 0.0361(7) 0.0247(6) -0.0043(5) 0.0024(5) -0.0175(5)
Fe3 0.0236(5) 0.0309(6) 0.0175(5) -0.0028(4) 0.0020(4) -0.0173(5)
Fe4 0.0204(5) 0.0290(6) 0.0178(5) -0.0006(4) 0.0011(4) -0.0140(5)
Fe5 0.0281(6) 0.0346(6) 0.0236(6) -0.0039(5) 0.0035(5) -0.0169(5)
Fe6 0.0198(5) 0.0263(6) 0.0182(5) -0.0032(4) 0.0027(4) -0.0123(4)
S1 0.0284(10) 0.0336(11) 0.0167(9) -0.0045(8) 0.0042(7) -0.0189(9)
S2 0.0290(10) 0.0339(11) 0.0134(8) -0.0024(7) 0.0023(7) -0.0210(9)
S3 0.0256(10) 0.0278(10) 0.0195(9) -0.0036(8) 0.0039(7) -0.0153(8)
S4 0.0213(9) 0.0288(10) 0.0195(9) -0.0009(8) 0.0006(7) -0.0135(8)
S5 0.0271(10) 0.0332(11) 0.0221(9) -0.0023(8) -0.0001(8) -0.0187(9)
S6 0.0216(9) 0.0283(10) 0.0212(9) -0.0028(8) 0.0043(7) -0.0112(8)
N1 0.027(3) 0.023(3) 0.024(3) -0.003(3) 0.005(3) -0.013(3)
N2 0.037(4) 0.029(4) 0.018(3) -0.004(3) 0.006(3) -0.022(3)
N3 0.035(4) 0.026(3) 0.020(3) -0.003(3) 0.001(3) -0.018(3)
N4 0.028(3) 0.030(4) 0.023(3) -0.004(3) 0.002(3) -0.016(3)
N5 0.026(3) 0.038(4) 0.021(3) -0.004(3) 0.003(3) -0.023(3)
N6 0.028(3) 0.029(4) 0.021(3) -0.004(3) 0.002(3) -0.018(3)
N7 0.015(3) 0.039(4) 0.030(4) 0.002(3) 0.002(3) -0.015(3)
N8 0.021(3) 0.041(4) 0.026(3) 0.001(3) 0.005(3) -0.020(3)
N9 0.020(3) 0.035(4) 0.027(3) -0.005(3) 0.009(3) -0.014(3)
N10 0.022(3) 0.031(4) 0.027(3) -0.004(3) 0.006(3) -0.014(3)
N11 0.025(3) 0.038(4) 0.031(4) -0.005(3) 0.004(3) -0.019(3)
N12 0.025(3) 0.039(4) 0.021(3) -0.002(3) 0.003(3) -0.019(3)
C2 0.029(4) 0.022(4) 0.020(4) -0.003(3) -0.001(3) -0.012(3)
C1 0.053(6) 0.034(5) 0.031(5) -0.008(4) -0.003(4) -0.025(4)
C3 0.029(4) 0.036(5) 0.025(4) -0.011(4) 0.001(3) -0.015(4)
C4 0.029(4) 0.039(5) 0.021(4) -0.009(3) 0.006(3) -0.017(4)
C5 0.055(6) 0.057(6) 0.017(4) -0.009(4) 0.008(4) -0.041(5)
C6 0.054(6) 0.037(5) 0.036(5) -0.003(4) 0.001(4) -0.021(5)
C7 0.036(5) 0.030(4) 0.019(4) -0.001(3) 0.005(3) -0.016(4)
C8 0.035(5) 0.039(5) 0.025(4) 0.001(4) -0.001(4) -0.016(4)
C9 0.033(4) 0.034(4) 0.022(4) 0.001(3) -0.003(3) -0.019(4)
C10 0.035(5) 0.037(5) 0.026(4) 0.007(4) -0.008(3) -0.021(4)
C11 0.051(6) 0.059(6) 0.036(5) -0.010(4) 0.009(4) -0.040(5)
C12 0.042(5) 0.058(6) 0.023(4) -0.006(4) 0.003(4) -0.039(5)
C13 0.025(4) 0.061(6) 0.025(4) -0.008(4) 0.005(3) -0.024(4)
C14 0.026(4) 0.042(5) 0.017(4) -0.007(3) 0.003(3) -0.010(4)
C15 0.031(4) 0.047(5) 0.027(4) -0.008(4) 0.001(3) -0.017(4)
C16 0.031(5) 0.052(6) 0.036(5) 0.010(4) -0.009(4) -0.022(4)
C17 0.026(4) 0.042(5) 0.030(4) 0.000(4) 0.000(3) -0.014(4)
C18 0.026(4) 0.048(5) 0.029(4) 0.003(4) -0.006(3) -0.014(4)
C19 0.025(4) 0.047(5) 0.029(4) -0.004(4) 0.001(3) -0.018(4)
C20 0.025(4) 0.056(6) 0.051(6) -0.002(5) 0.001(4) -0.020(4)
C21 0.041(5) 0.041(5) 0.020(4) -0.009(4) 0.008(3) -0.025(4)
C22 0.034(4) 0.024(4) 0.025(4) 0.001(3) 0.000(3) -0.016(4)
C23 0.035(5) 0.030(4) 0.027(4) 0.001(4) 0.009(4) -0.010(4)
C24 0.022(4) 0.026(4) 0.027(4) 0.002(3) 0.007(3) -0.006(3)
C25 0.030(5) 0.038(5) 0.044(5) -0.003(4) 0.015(4) -0.014(4)
C26 0.041(5) 0.042(5) 0.037(5) -0.010(4) 0.009(4) -0.022(4)
C27 0.033(4) 0.036(5) 0.021(4) -0.009(3) 0.000(3) -0.013(4)
C28 0.035(5) 0.042(5) 0.035(5) -0.011(4) 0.007(4) -0.026(4)
C29 0.033(5) 0.038(5) 0.031(4) -0.002(4) -0.005(4) -0.024(4)
C30 0.035(5) 0.046(5) 0.048(5) -0.004(4) 0.009(4) -0.029(4)
B1 0.037(5) 0.034(5) 0.020(4) 0.000(4) 0.000(4) -0.023(4)
B2 0.022(4) 0.038(5) 0.030(5) 0.001(4) 0.003(4) -0.018(4)
N22 0.027(4) 0.029(4) 0.036(4) -0.007(3) 0.006(3) -0.005(3)
C51 0.044(5) 0.036(5) 0.044(5) -0.010(4) 0.011(4) -0.022(4)
C52 0.054(6) 0.049(6) 0.062(7) -0.021(5) 0.016(5) -0.028(5)
C53 0.041(5) 0.038(5) 0.038(5) -0.008(4) 0.006(4) -0.015(4)
C54 0.074(7) 0.039(5) 0.034(5) -0.006(4) 0.000(5) -0.023(5)
C55 0.034(5) 0.043(5) 0.035(5) -0.011(4) 0.003(4) -0.007(4)
C56 0.037(5) 0.070(7) 0.048(6) -0.017(5) 0.009(4) -0.022(5)
C57 0.028(4) 0.037(5) 0.044(5) -0.004(4) 0.000(4) -0.013(4)
C58 0.042(5) 0.044(6) 0.042(5) 0.001(4) -0.002(4) -0.017(4)
O6 0.063(6) 0.047(5) 0.112(8) -0.014(6) -0.024(6) -0.014(5)
C91 0.064(6) 0.047(6) 0.110(8) -0.012(6) -0.024(7) -0.013(5)
C92 0.064(6) 0.047(5) 0.111(8) -0.012(6) -0.025(6) -0.014(5)
C93 0.063(6) 0.048(5) 0.113(8) -0.013(6) -0.023(6) -0.014(5)
C94 0.064(6) 0.049(6) 0.113(8) -0.012(6) -0.022(7) -0.014(5)
N23 0.032(4) 0.037(4) 0.031(4) 0.001(3) -0.004(3) -0.019(3)
C61 0.031(5) 0.032(5) 0.055(6) -0.006(4) -0.001(4) -0.001(4)
C62 0.036(6) 0.079(8) 0.058(7) -0.001(6) 0.009(5) -0.013(5)
C63 0.040(5) 0.031(5) 0.050(6) -0.006(4) 0.009(4) -0.014(4)
C64 0.059(6) 0.048(6) 0.057(6) -0.005(5) -0.002(5) -0.037(5)
C65 0.048(5) 0.038(5) 0.033(5) 0.009(4) -0.003(4) -0.021(4)
C66 0.045(5) 0.043(6) 0.049(6) -0.013(5) 0.012(4) -0.019(5)
C67 0.033(5) 0.043(5) 0.040(5) -0.006(4) -0.008(4) -0.016(4)
C68 0.051(6) 0.047(6) 0.058(6) -0.012(5) -0.002(5) -0.028(5)
N21 0.047(4) 0.050(5) 0.021(3) -0.009(3) 0.003(3) -0.030(4)
C41 0.061(6) 0.045(5) 0.023(4) -0.002(4) 0.002(4) -0.029(5)
C42 0.066(7) 0.105(10) 0.039(6) -0.006(6) 0.008(5) -0.060(7)
C43 0.078(7) 0.058(6) 0.032(5) -0.022(5) 0.021(5) -0.042(6)
C44 0.145(13) 0.057(8) 0.054(7) -0.027(6) 0.027(8) -0.045(8)
C45 0.053(6) 0.056(6) 0.030(5) -0.010(4) 0.001(4) -0.029(5)
C46 0.058(6) 0.074(7) 0.032(5) -0.008(5) 0.002(5) -0.035(6)
C47 0.054(6) 0.058(6) 0.022(4) 0.002(4) 0.000(4) -0.034(5)
C48 0.056(6) 0.053(6) 0.025(4) 0.004(4) 0.001(4) -0.031(5)
C77 0.074(10) 0.098(11) 0.076(9) -0.019(8) 0.014(8) -0.029(8)
O3 0.073(6) 0.110(8) 0.102(7) -0.023(6) 0.009(5) -0.036(6)
N26 0.077(7) 0.084(8) 0.076(7) -0.037(6) 0.002(6) -0.030(6)
C78 0.17(2) 0.19(2) 0.154(18) -0.118(17) -0.054(15) -0.008(16)
C79 0.071(8) 0.082(9) 0.089(9) -0.030(7) 0.020(7) -0.044(7)
C74 0.053(7) 0.127(11) 0.061(7) -0.015(7) 0.004(5) -0.029(7)
O2 0.060(5) 0.183(11) 0.097(7) -0.010(7) 0.013(5) -0.037(6)
N25 0.053(5) 0.099(7) 0.046(5) 0.003(5) -0.005(4) -0.018(5)
C75 0.050(7) 0.238(19) 0.058(8) 0.003(10) -0.009(6) -0.039(10)
C76 0.065(8) 0.161(14) 0.070(8) 0.016(8) -0.019(6) -0.043(9)
C80 0.053(7) 0.127(11) 0.061(7) -0.015(7) 0.004(5) -0.029(7)
O4 0.060(5) 0.183(11) 0.097(7) -0.010(7) 0.013(5) -0.037(6)
N27 0.053(5) 0.099(7) 0.046(5) 0.003(5) -0.005(4) -0.018(5)
C81 0.050(7) 0.238(19) 0.058(8) 0.003(10) -0.009(6) -0.039(10)
C82 0.065(8) 0.161(14) 0.070(8) 0.016(8) -0.019(6) -0.043(9)
O1 0.092(6) 0.070(5) 0.113(7) -0.022(5) 0.036(5) -0.029(5)
N24 0.090(8) 0.065(6) 0.114(9) -0.042(6) 0.041(7) -0.032(6)
C71 0.072(8) 0.051(7) 0.137(13) -0.034(8) 0.027(9) -0.013(6)
C72 0.182(17) 0.116(13) 0.152(15) -0.072(12) 0.106(14) -0.092(13)
C73 0.112(11) 0.089(10) 0.096(10) -0.041(8) 0.008(8) -0.031(9)
O7 0.092(6) 0.070(5) 0.113(7) -0.022(5) 0.036(5) -0.029(5)
N28 0.090(8) 0.065(6) 0.114(9) -0.042(6) 0.041(7) -0.032(6)
C83 0.072(8) 0.051(7) 0.137(13) -0.034(8) 0.027(9) -0.013(6)
C84 0.112(11) 0.089(10) 0.096(10) -0.041(8) 0.008(8) -0.031(9)
C85 0.182(17) 0.116(13) 0.152(15) -0.072(12) 0.106(14) -0.092(13)

loop_
_atom_type_symbol
_atom_type_description
_atom_type_scat_dispersion_real
_atom_type_scat_dispersion_imag
_atom_type_scat_source
C C 0.0033 0.0016 'International Tables Vol C Tables 4.2.6.8 and 6.1.1.4'
H H 0.0000 0.0000 'International Tables Vol C Tables 4.2.6.8 and 6.1.1.4'
B B 0.0013 0.0007 'International Tables Vol C Tables 4.2.6.8 and 6.1.1.4'
N N 0.0061 0.0033 'International Tables Vol C Tables 4.2.6.8 and 6.1.1.4'
S S 0.1246 0.1234 'International Tables Vol C Tables 4.2.6.8 and 6.1.1.4'
Fe Fe 0.3463 0.8444 'International Tables Vol C Tables 4.2.6.8 and 6.1.1.4'
Se Se -0.0929 2.2259 'International Tables Vol C Tables 4.2.6.8 and 6.1.1.4'
W W -0.8490 6.8722 'International Tables Vol C Tables 4.2.6.8 and 6.1.1.4'
O O 0.0106 0.0060 'International Tables Vol C Tables 4.2.6.8 and 6.1.1.4'

loop_
_geom_angle_atom_site_label_1
_geom_angle_atom_site_label_2
_geom_angle_atom_site_label_3
_geom_angle
Fe1 W1 Fe3 57.56(3)
Fe2 W1 Fe1 57.92(3)
Fe2 W1 Fe3 61.07(3)
S1 W1 Fe1 52.19(5)
S1 W1 Fe2 51.69(5)
S1 W1 Fe3 99.49(5)
S1 W1 S2 103.36(7)
S2 W1 Fe1 96.40(5)
S2 W1 Fe2 52.85(5)
S2 W1 Fe3 51.66(5)
S3 W1 Fe1 52.45(5)
S3 W1 Fe2 99.99(5)
S3 W1 Fe3 51.57(5)
S3 W1 S1 102.04(6)
S3 W1 S2 101.57(6)
N2 W1 Fe1 98.95(15)
N2 W1 Fe2 138.66(16)
N2 W1 Fe3 138.65(16)
N2 W1 S1 86.98(16)
N2 W1 S2 164.62(15)
N2 W1 S3 87.09(16)
N2 W1 N4 79.9(2)
N2 W1 N6 82.2(2)
N4 W1 Fe1 141.18(15)
N4 W1 Fe2 140.34(16)
N4 W1 Fe3 98.02(15)
N4 W1 S1 162.50(16)
N4 W1 S2 87.54(16)
N4 W1 S3 88.87(16)
N4 W1 N6 80.3(2)
N6 W1 Fe1 138.36(15)
N6 W1 Fe2 94.07(16)
N6 W1 Fe3 138.57(15)
N6 W1 S1 86.56(15)
N6 W1 S2 86.99(16)
N6 W1 S3 165.94(16)
Fe4 W2 Fe6 57.45(3)
Fe5 W2 Fe4 58.31(3)
Fe5 W2 Fe6 60.22(3)
S4 W2 Fe4 97.59(5)
S4 W2 Fe5 52.86(5)
S4 W2 Fe6 52.52(5)
S5 W2 Fe4 52.29(5)
S5 W2 Fe5 52.28(5)
S5 W2 Fe6 99.17(5)
S5 W2 S4 103.71(7)
S6 W2 Fe4 52.53(5)
S6 W2 Fe5 100.16(5)
S6 W2 Fe6 52.12(5)
S6 W2 S4 102.69(6)
S6 W2 S5 102.20(7)
N8 W2 Fe4 98.93(15)
N8 W2 Fe5 138.44(16)
N8 W2 Fe6 139.88(17)
N8 W2 S4 163.47(16)
N8 W2 S5 86.16(16)
N8 W2 S6 87.81(18)
N8 W2 N12 81.0(2)
N10 W2 Fe4 140.15(16)
N10 W2 Fe5 139.37(15)
N10 W2 Fe6 97.32(16)
N10 W2 S4 86.50(16)
N10 W2 S5 163.52(16)
N10 W2 S6 87.82(17)
N10 W2 N8 81.1(2)
N10 W2 N12 80.6(2)
N12 W2 Fe4 139.09(15)
N12 W2 Fe5 94.84(16)
N12 W2 Fe6 138.62(15)
N12 W2 S4 86.18(16)
N12 W2 S5 87.13(16)
N12 W2 S6 165.00(16)
Fe3 Se1 Fe4 76.69(4)
Fe2 Se2 Fe1 63.62(4)
Fe2 Se2 Fe3 68.60(4)
Fe2 Se2 Fe4 139.79(5)
Fe2 Se2 Fe6 132.89(5)
Fe3 Se2 Fe1 63.62(4)
Fe3 Se2 Fe4 71.48(4)
Fe4 Se2 Fe1 102.32(4)
Fe5 Se2 Fe1 138.49(5)
Fe5 Se2 Fe2 150.99(5)
Fe5 Se2 Fe3 133.09(5)
Fe5 Se2 Fe4 63.86(4)
Fe5 Se2 Fe6 66.87(4)
Fe6 Se2 Fe1 71.99(4)
Fe6 Se2 Fe3 105.46(4)
Fe6 Se2 Fe4 63.39(4)
Fe1 Se3 Fe6 77.39(4)
W1 Fe1 Fe6 151.28(4)
Se2 Fe1 W1 105.71(4)
Se2 Fe1 Fe2 56.84(4)
Se2 Fe1 Fe3 57.05(4)
Se2 Fe1 Fe6 52.98(3)
Se3 Fe1 W1 154.45(5)
Se3 Fe1 Se2 99.81(5)
Se3 Fe1 Fe2 137.09(6)
Se3 Fe1 Fe3 137.51(5)
Se3 Fe1 Fe6 51.53(3)
Fe2 Fe1 W1 60.86(3)
Fe2 Fe1 Fe3 63.64(4)
Fe2 Fe1 Fe6 108.21(5)
Fe3 Fe1 W1 61.84(3)
Fe3 Fe1 Fe6 89.44(4)
S1 Fe1 W1 55.27(5)
S1 Fe1 Se2 107.02(6)
S1 Fe1 Se3 115.81(6)
S1 Fe1 Fe2 53.62(6)
S1 Fe1 Fe3 105.52(6)
S1 Fe1 Fe6 142.50(7)
S1 Fe1 S3 107.34(8)
S3 Fe1 W1 54.94(5)
S3 Fe1 Se2 108.28(6)
S3 Fe1 Se3 117.66(7)
S3 Fe1 Fe2 104.44(6)
S3 Fe1 Fe3 53.93(6)
S3 Fe1 Fe6 109.20(6)
W1 Fe2 Fe3 60.21(3)
Se2 Fe2 W1 108.11(5)
Se2 Fe2 Fe1 59.53(4)
Se2 Fe2 Fe3 55.89(4)
Se4 Fe2 W1 158.67(6)
Se4 Fe2 Se2 93.18(5)
Se4 Fe2 Fe1 133.34(6)
Se4 Fe2 Fe3 138.26(6)
Fe1 Fe2 W1 61.22(3)
Fe1 Fe2 Fe3 58.27(4)
S1 Fe2 W1 55.63(6)
S1 Fe2 Se2 110.37(7)
S1 Fe2 Se4 116.15(7)
S1 Fe2 Fe1 54.51(6)
S1 Fe2 Fe3 101.79(7)
S1 Fe2 S2 109.79(8)
S2 Fe2 W1 55.49(5)
S2 Fe2 Se2 101.59(6)
S2 Fe2 Se4 122.55(7)
S2 Fe2 Fe1 100.92(7)
S2 Fe2 Fe3 51.83(5)
W1 Fe3 Fe2 58.72(3)
W1 Fe3 Fe4 150.45(4)
Se1 Fe3 W1 151.74(5)
Se1 Fe3 Se2 101.67(5)
Se1 Fe3 Fe1 136.77(5)
Se1 Fe3 Fe2 145.70(6)
Se1 Fe3 Fe4 51.69(3)
Se2 Fe3 W1 106.48(4)
Se2 Fe3 Fe1 59.33(4)
Se2 Fe3 Fe2 55.51(4)
Se2 Fe3 Fe4 54.92(3)
Fe1 Fe3 W1 60.60(3)
Fe1 Fe3 Fe2 58.08(4)
Fe1 Fe3 Fe4 90.04(4)
Fe2 Fe3 Fe4 110.27(5)
S2 Fe3 W1 54.99(5)
S2 Fe3 Se1 121.23(6)
S2 Fe3 Se2 101.91(7)
S2 Fe3 Fe1 101.38(6)
S2 Fe3 Fe2 52.58(6)
S2 Fe3 Fe4 143.64(7)
S3 Fe3 W1 54.52(5)
S3 Fe3 Se1 112.52(7)
S3 Fe3 Se2 110.95(6)
S3 Fe3 Fe1 54.46(6)
S3 Fe3 Fe2 100.36(6)
S3 Fe3 Fe4 107.05(6)
S3 Fe3 S2 107.64(8)
W2 Fe4 Fe3 152.00(4)
Se1 Fe4 W2 153.44(5)
Se1 Fe4 Se2 100.40(4)
Se1 Fe4 Fe3 51.62(3)
Se1 Fe4 Fe5 138.58(5)
Se1 Fe4 Fe6 138.62(5)
Se2 Fe4 W2 106.12(4)
Se2 Fe4 Fe3 53.61(3)
Se2 Fe4 Fe5 57.07(4)
Se2 Fe4 Fe6 57.48(3)
Fe5 Fe4 W2 60.17(3)
Fe5 Fe4 Fe3 109.32(5)
Fe6 Fe4 W2 61.54(3)
Fe6 Fe4 Fe3 90.48(4)
Fe6 Fe4 Fe5 62.32(4)
S5 Fe4 W2 55.25(5)
S5 Fe4 Se1 115.44(7)
S5 Fe4 Se2 106.82(7)
S5 Fe4 Fe3 142.60(7)
S5 Fe4 Fe5 53.77(6)
S5 Fe4 Fe6 104.91(6)
S5 Fe4 S6 107.54(8)
S6 Fe4 W2 55.18(5)
S6 Fe4 Se1 116.92(7)
S6 Fe4 Se2 108.93(6)
S6 Fe4 Fe3 109.11(7)
S6 Fe4 Fe5 103.83(6)
S6 Fe4 Fe6 54.44(6)
W2 Fe5 Fe6 60.78(3)
Se2 Fe5 W2 108.80(5)
Se2 Fe5 Fe4 59.07(4)
Se2 Fe5 Fe6 56.74(4)
Se5 Fe5 W2 153.63(6)
Se5 Fe5 Se2 97.46(5)
Se5 Fe5 Fe4 135.79(6)
Se5 Fe5 Fe6 141.84(6)
Fe4 Fe5 W2 61.52(3)
Fe4 Fe5 Fe6 58.62(4)
S4 Fe5 W2 56.02(5)
S4 Fe5 Se2 104.26(7)
S4 Fe5 Se5 120.34(7)
S4 Fe5 Fe4 102.48(7)
S4 Fe5 Fe6 53.44(6)
S5 Fe5 W2 56.00(6)
S5 Fe5 Se2 109.34(7)
S5 Fe5 Se5 113.32(7)
S5 Fe5 Fe4 54.49(6)
S5 Fe5 Fe6 102.42(7)
S5 Fe5 S4 110.40(8)
W2 Fe6 Fe1 150.54(4)
Se2 Fe6 W2 106.98(4)
Se2 Fe6 Fe1 55.02(3)
Se2 Fe6 Fe4 59.13(4)
Se2 Fe6 Fe5 56.39(4)
Se3 Fe6 W2 151.57(5)
Se3 Fe6 Se2 101.27(4)
Se3 Fe6 Fe1 51.08(3)
Se3 Fe6 Fe4 136.00(5)
Se3 Fe6 Fe5 145.64(5)
Fe4 Fe6 W2 61.01(3)
Fe4 Fe6 Fe1 89.82(4)
Fe4 Fe6 Fe5 59.06(4)
Fe5 Fe6 W2 58.99(3)
Fe5 Fe6 Fe1 111.21(5)
S4 Fe6 W2 55.11(5)
S4 Fe6 Se2 103.51(6)
S4 Fe6 Se3 121.06(6)
S4 Fe6 Fe1 144.75(6)
S4 Fe6 Fe4 102.45(6)
S4 Fe6 Fe5 52.96(6)
S6 Fe6 W2 55.02(5)
S6 Fe6 Se2 110.76(6)
S6 Fe6 Se3 111.54(7)
S6 Fe6 Fe1 106.07(6)
S6 Fe6 Fe4 54.74(6)
S6 Fe6 Fe5 101.43(6)
S6 Fe6 S4 107.98(8)
Fe1 S1 W1 72.54(6)
Fe2 S1 W1 72.68(6)
Fe2 S1 Fe1 71.87(7)
Fe2 S2 W1 71.66(6)
Fe3 S2 W1 73.36(6)
Fe3 S2 Fe2 75.59(7)
Fe1 S3 W1 72.62(6)
Fe3 S3 W1 73.91(6)
Fe3 S3 Fe1 71.61(7)
Fe5 S4 W2 71.12(6)
Fe5 S4 Fe6 73.60(7)
Fe6 S4 W2 72.37(6)
Fe4 S5 W2 72.45(6)
Fe5 S5 W2 71.72(6)
Fe5 S5 Fe4 71.75(7)
Fe4 S6 W2 72.29(6)
Fe6 S6 W2 72.86(6)
Fe6 S6 Fe4 70.82(6)
N2 N1 B1 120.2(6)
C2 N1 N2 110.4(6)
C2 N1 B1 129.1(6)
N1 N2 W1 119.9(4)
C4 N2 W1 134.5(5)
C4 N2 N1 105.1(6)
N4 N3 B1 120.4(6)
C7 N3 N4 110.8(6)
C7 N3 B1 128.8(7)
N3 N4 W1 119.5(4)
C9 N4 W1 135.0(5)
C9 N4 N3 105.4(6)
N6 N5 B1 120.5(6)
C12 N5 N6 110.2(7)
C12 N5 B1 129.1(7)
N5 N6 W1 119.7(5)
C14 N6 W1 134.1(5)
C14 N6 N5 106.2(6)
N8 N7 B2 120.6(6)
C19 N7 N8 110.5(6)
C19 N7 B2 128.8(6)
N7 N8 W2 119.3(4)
C17 N8 W2 133.9(5)
C17 N8 N7 106.1(6)
N10 N9 B2 120.7(6)
C24 N9 N10 110.3(6)
C24 N9 B2 128.6(6)
N9 N10 W2 119.5(5)
C22 N10 W2 134.3(5)
C22 N10 N9 105.9(6)
N12 N11 B2 121.2(6)
C29 N11 N12 108.2(6)
C29 N11 B2 130.2(7)
N11 N12 W2 118.8(5)
C27 N12 W2 134.6(5)
C27 N12 N11 106.5(6)
N1 C2 C1 122.8(7)
N1 C2 C3 107.5(6)
C3 C2 C1 129.6(7)
C2 C3 C4 106.2(7)
N2 C4 C3 110.8(7)
N2 C4 C5 124.4(7)
C3 C4 C5 124.9(7)
N3 C7 C6 123.0(7)
N3 C7 C8 107.4(7)
C8 C7 C6 129.7(7)
C7 C8 C9 106.5(7)
N4 C9 C8 110.0(7)
N4 C9 C10 124.2(7)
C8 C9 C10 125.8(7)
N5 C12 C11 123.5(9)
N5 C12 C13 107.9(7)
C13 C12 C11 128.6(8)
C12 C13 C14 106.0(7)
N6 C14 C13 109.7(7)
N6 C14 C15 125.6(7)
C13 C14 C15 124.7(7)
N8 C17 C16 124.8(7)
N8 C17 C18 109.0(7)
C18 C17 C16 126.2(7)
C19 C18 C17 107.4(7)
N7 C19 C18 107.1(7)
N7 C19 C20 123.4(7)
C18 C19 C20 129.5(7)
N10 C22 C21 124.9(7)
N10 C22 C23 109.2(7)
C23 C22 C21 125.7(7)
C24 C23 C22 106.7(7)
N9 C24 C25 122.1(7)
C23 C24 N9 107.9(7)
C23 C24 C25 130.0(8)
N12 C27 C26 125.6(7)
N12 C27 C28 109.4(7)
C28 C27 C26 125.0(8)
C29 C28 C27 106.5(8)
N11 C29 C28 109.5(7)
N11 C29 C30 121.7(8)
C28 C29 C30 128.9(8)
N1 B1 N3 110.2(6)
N1 B1 N5 110.0(6)
N3 B1 N5 109.5(6)
N7 B2 N9 109.8(7)
N11 B2 N7 109.4(7)
N11 B2 N9 109.3(6)
C51 N22 C53 110.8(6)
C51 N22 C55 107.0(6)
C51 N22 C57 111.9(6)
C55 N22 C53 110.4(6)
C57 N22 C53 106.5(6)
C57 N22 C55 110.2(6)
C52 C51 N22 114.9(7)
C54 C53 N22 115.5(7)
C56 C55 N22 116.8(8)
C58 C57 N22 114.8(7)
C92 O6 C93 112.2(13)
O6 C92 C91 107.7(13)
O6 C93 C94 106.0(12)
C63 N23 C61 110.3(6)
C65 N23 C61 105.0(6)
C65 N23 C63 113.0(7)
C65 N23 C67 112.1(7)
C67 N23 C61 108.9(7)
C67 N23 C63 107.5(6)
C62 C61 N23 116.2(7)
C64 C63 N23 116.8(7)
N23 C65 C66 113.8(7)
C68 C67 N23 114.2(7)
C41 N21 C43 111.9(7)
C41 N21 C45 107.6(6)
C41 N21 C47 110.8(7)
C43 N21 C47 105.7(6)
C45 N21 C43 111.0(7)
C45 N21 C47 109.8(7)
N21 C41 C42 115.7(7)
C44 C43 N21 115.4(8)
C46 C45 N21 115.6(7)
C48 C47 N21 114.9(7)
O3 C77 N26 127.4(15)
C77 N26 C78 121.4(14)
C77 N26 C79 121.4(11)
C78 N26 C79 117.1(13)
O2 C74 N25 124.9(11)
C74 N25 C75 121.6(9)
C74 N25 C76 124.7(10)
C76 N25 C75 113.6(10)
O4 C80 N27 109.9(18)
C80 N27 C81 129.6(18)
C80 N27 C82 116.9(17)
C82 N27 C81 113.2(18)
C71 N24 C72 115.3(13)
C71 N24 C73 122.0(12)
C72 N24 C73 122.7(14)
O1 C71 N24 126.5(13)
C83 N28 C84 125.7(18)
C83 N28 C85 117.9(19)
C84 N28 C85 112(2)
O7 C83 N28 125.9(19)

loop_
_geom_bond_atom_site_label_1
_geom_bond_atom_site_label_2
_geom_bond_distance
W1 Fe1 2.7532(11)
W1 Fe2 2.7435(13)
W1 Fe3 2.7861(11)
W1 S1 2.3721(19)
W1 S2 2.3817(19)
W1 S3 2.3613(19)
W1 N2 2.291(6)
W1 N4 2.302(6)
W1 N6 2.314(6)
W2 Fe4 2.7455(11)
W2 Fe5 2.7099(12)
W2 Fe6 2.7593(11)
W2 S4 2.3748(18)
W2 S5 2.3660(19)
W2 S6 2.366(2)
W2 N8 2.297(6)
W2 N10 2.292(6)
W2 N12 2.303(7)
Se1 Fe3 2.3706(12)
Se1 Fe4 2.3728(13)
Se2 Fe1 2.5606(13)
Se2 Fe2 2.4871(13)
Se2 Fe3 2.4983(13)
Se2 Fe4 2.5398(13)
Se2 Fe5 2.4852(14)
Se2 Fe6 2.4952(12)
Se3 Fe1 2.3693(12)
Se3 Fe6 2.3846(13)
Se4 Fe2 2.4476(16)
Se5 Fe5 2.4477(15)
Fe1 Fe2 2.6615(16)
Fe1 Fe3 2.6670(14)
Fe1 Fe6 2.9720(15)
Fe1 S1 2.280(2)
Fe1 S3 2.287(2)
Fe2 Fe3 2.8096(16)
Fe2 S1 2.255(2)
Fe2 S2 2.304(2)
Fe3 Fe4 2.9429(15)
Fe3 S2 2.281(2)
Fe3 S3 2.272(2)
Fe4 Fe5 2.6578(16)
Fe4 Fe6 2.6457(14)
Fe4 S5 2.278(2)
Fe4 S6 2.287(2)
Fe5 Fe6 2.7442(16)
Fe5 S4 2.283(2)
Fe5 S5 2.257(2)
Fe6 S4 2.298(2)
Fe6 S6 2.279(2)
N1 N2 1.388(8)
N1 C2 1.368(9)
N1 B1 1.515(10)
N2 C4 1.349(9)
N3 N4 1.395(8)
N3 C7 1.347(10)
N3 B1 1.535(10)
N4 C9 1.347(9)
N5 N6 1.379(9)
N5 C12 1.352(10)
N5 B1 1.537(12)
N6 C14 1.343(10)
N7 N8 1.387(8)
N7 C19 1.364(9)
N7 B2 1.517(10)
N8 C17 1.359(10)
N9 N10 1.378(8)
N9 C24 1.355(9)
N9 B2 1.541(11)
N10 C22 1.349(10)
N11 N12 1.395(8)
N11 C29 1.355(10)
N11 B2 1.515(12)
N12 C27 1.363(10)
C2 C1 1.490(11)
C2 C3 1.370(10)
C3 C4 1.401(11)
C4 C5 1.510(11)
C6 C7 1.502(11)
C7 C8 1.380(11)
C8 C9 1.404(11)
C9 C10 1.497(11)
C11 C12 1.499(12)
C12 C13 1.372(13)
C13 C14 1.409(11)
C14 C15 1.497(12)
C16 C17 1.492(11)
C17 C18 1.408(11)
C18 C19 1.372(11)
C19 C20 1.482(11)
C21 C22 1.493(11)
C22 C23 1.408(11)
C23 C24 1.354(11)
C24 C25 1.509(11)
C26 C27 1.484(11)
C27 C28 1.389(11)
C28 C29 1.363(12)
C29 C30 1.524(11)
N22 C51 1.511(11)
N22 C53 1.524(11)
N22 C55 1.520(10)
N22 C57 1.519(10)
C51 C52 1.492(12)
C53 C54 1.523(12)
C55 C56 1.488(13)
C57 C58 1.512(12)
O6 C92 1.424(15)
O6 C93 1.451(14)
C91 C92 1.476(16)
C93 C94 1.536(16)
N23 C61 1.552(10)
N23 C63 1.516(11)
N23 C65 1.508(10)
N23 C67 1.515(10)
C61 C62 1.513(13)
C63 C64 1.504(12)
C65 C66 1.510(12)
C67 C68 1.497(12)
N21 C41 1.495(11)
N21 C43 1.525(11)
N21 C45 1.506(11)
N21 C47 1.551(11)
C41 C42 1.507(13)
C43 C44 1.505(14)
C45 C46 1.495(13)
C47 C48 1.482(13)
C77 O3 1.239(15)
C77 N26 1.331(16)
N26 C78 1.458(17)
N26 C79 1.477(15)
C74 O2 1.238(12)
C74 N25 1.311(13)
N25 C75 1.444(13)
N25 C76 1.441(13)
C80 O4 1.239(13)
C80 N27 1.311(13)
N27 C81 1.444(14)
N27 C82 1.441(13)
O1 C71 1.259(14)
N24 C71 1.327(16)
N24 C72 1.402(16)
N24 C73 1.414(15)
O7 C83 1.298(19)
N28 C83 1.321(19)
N28 C84 1.33(2)
N28 C85 1.36(2)
